data_1504091
loop_
_publ_author_name
'Valiulin, Roman A.'
'Kutateladze, Andrei G.'

_publ_section_title
;
 Harvesting the strain installed by a Patern\`o-B\"uchi step in a
 synthetically useful way: high-yielding photoprotolytic oxametathesis in
 polycyclic systems.
;
_journal_issue 17
_journal_name_full 'Organic letters'
_journal_page_first 3886
_journal_page_last 3889
_journal_paper_doi 10.1021/ol901456m
_journal_volume 11
_journal_year 2009
_chemical_compound_source kgroup
_chemical_formula_moiety 'C21 H20 O'
_chemical_formula_sum 'C21 H20 O'
_chemical_formula_weight 288.37
_chemical_name_common oxetane
_chemical_name_systematic 4,7-diphenyl-3-oxatricyclo[4.2.2.0(4,8)]decane
_space_group_IT_number 33
_symmetry_cell_setting orthorhombic
_symmetry_Int_Tables_number 33
_symmetry_space_group_name_Hall 'P 2c -2n'
_symmetry_space_group_name_H-M 'P n a 21'
_atom_sites_solution_hydrogens geom
_atom_sites_solution_primary direct
_atom_sites_solution_secondary difmap
_audit_creation_method SHELXL-97
_cell_angle_alpha 90.00
_cell_angle_beta 90.00
_cell_angle_gamma 90.00
_cell_formula_units_Z 4
_cell_length_a 21.2315(8)
_cell_length_b 6.5111(2)
_cell_length_c 10.7839(4)
_cell_measurement_reflns_used 9832
_cell_measurement_temperature 296(2)
_cell_measurement_theta_max 28.5266
_cell_measurement_theta_min 2.6911
_cell_volume 1490.77(9)
_computing_cell_refinement 'Apex2/SAINT (Bruker)'
_computing_data_collection 'Apex2 (Bruker)'
_computing_data_reduction 'Apex2 (Bruker)'
_computing_molecular_graphics 'XSHELL (Bruker)'
_computing_publication_material 'Apex2/enCIFer (Bruker/CCDC)'
_computing_structure_refinement 'SHELXL-97 (Sheldrick, 2008)'
_computing_structure_solution 'SHELXS-97 (Sheldrick, 2008)'
_diffrn_ambient_temperature 296(2)
_diffrn_detector_area_resol_mean 8.33
_diffrn_measured_fraction_theta_full 1.000
_diffrn_measured_fraction_theta_max 1.000
_diffrn_measurement_device_type 'Bruker D8 APEXII Diffractometer'
_diffrn_measurement_method '\f and \w scans'
_diffrn_radiation_monochromator graphite
_diffrn_radiation_probe x-ray
_diffrn_radiation_type MoK\a
_diffrn_radiation_wavelength 0.71073
_diffrn_reflns_av_R_equivalents 0.3235
_diffrn_reflns_av_sigmaI/netI 0.3642
_diffrn_reflns_limit_h_max 26
_diffrn_reflns_limit_h_min -27
_diffrn_reflns_limit_k_max 8
_diffrn_reflns_limit_k_min -8
_diffrn_reflns_limit_l_max 14
_diffrn_reflns_limit_l_min -14
_diffrn_reflns_number 47511
_diffrn_reflns_theta_full 27.88
_diffrn_reflns_theta_max 27.88
_diffrn_reflns_theta_min 1.92
_diffrn_source 'fine-focus sealed tube'
_diffrn_source_type 'Siemens KFFMO2K-90'
_exptl_absorpt_coefficient_mu 0.077
_exptl_absorpt_correction_T_max 0.9925
_exptl_absorpt_correction_T_min 0.9614
_exptl_absorpt_correction_type multi-scan
_exptl_absorpt_process_details 'Sheldric, G.M.(2009). SADABS Univ of G\"ottingen, Germany'
_exptl_crystal_colour colorless
_exptl_crystal_density_diffrn 1.285
_exptl_crystal_density_method 'not measured'
_exptl_crystal_description needle
_exptl_crystal_F_000 616
_exptl_crystal_recrystallization_method 'slow evaporation hexane ethanol'
_exptl_crystal_size_max 0.52
_exptl_crystal_size_mid 0.16
_exptl_crystal_size_min 0.10
_refine_diff_density_max 0.186
_refine_diff_density_min -0.196
_refine_diff_density_rms 0.045
_refine_ls_abs_structure_details 'Flack H D (1983), Acta Cryst. A39, 876-881'
_refine_ls_abs_structure_Flack 0(2)
_refine_ls_extinction_method none
_refine_ls_goodness_of_fit_ref 0.478
_refine_ls_matrix_type full
_refine_ls_number_parameters 199
_refine_ls_number_reflns 3564
_refine_ls_number_restraints 1
_refine_ls_restrained_S_all 0.478
_refine_ls_R_factor_all 0.1436
_refine_ls_R_factor_gt 0.0427
_refine_ls_shift/su_max 0.000
_refine_ls_shift/su_mean 0.000
_refine_ls_structure_factor_coef Fsqd
_refine_ls_weighting_details 'calc w=1/[\s^2^(Fo^2^)+(0.2000P)^2^+0.0000P] where P=(Fo^2^+2Fc^2^)/3'
_refine_ls_weighting_scheme calc
_refine_ls_wR_factor_gt 0.1322
_refine_ls_wR_factor_ref 0.1663
_reflns_number_gt 1574
_reflns_number_total 3564
_reflns_threshold_expression >2sigma(I)
_cod_data_source_file ol901456m_si_003.cif
_cod_data_source_block oo
_cod_database_code 1504091

loop_
_symmetry_equiv_pos_as_xyz
'x, y, z'
'-x, -y, z+1/2'
'-x+1/2, y+1/2, z+1/2'
'x+1/2, -y+1/2, z'

loop_
_atom_site_label
_atom_site_type_symbol
_atom_site_fract_x
_atom_site_fract_y
_atom_site_fract_z
_atom_site_U_iso_or_equiv
_atom_site_adp_type
_atom_site_occupancy
_atom_site_symmetry_multiplicity
_atom_site_calc_flag
_atom_site_refinement_flags
O1 O 0.40651(10) 0.0830(3) 0.39077(19) 0.0274(6) Uani 1 1 d .
C1 C 0.06006(17) 0.3346(5) 0.2741(3) 0.0317(8) Uani 1 1 d .
H1 H 0.0170 0.3348 0.2587 0.038 Uiso 1 1 calc R
C2 C 0.08855(16) 0.5032(5) 0.3262(3) 0.0300(8) Uani 1 1 d .
H2 H 0.0646 0.6182 0.3458 0.036 Uiso 1 1 calc R
C3 C 0.15185(16) 0.5032(5) 0.3496(3) 0.0269(8) Uani 1 1 d .
H3 H 0.1701 0.6187 0.3853 0.032 Uiso 1 1 calc R
C4 C 0.18974(16) 0.3346(4) 0.3212(2) 0.0225(7) Uani 1 1 d .
C5 C 0.25920(15) 0.3447(4) 0.3469(2) 0.0203(7) Uani 1 1 d .
H5 H 0.2757 0.4624 0.3005 0.024 Uiso 1 1 calc R
C6 C 0.30191(16) 0.1577(4) 0.3150(3) 0.0236(8) Uani 1 1 d .
H6 H 0.2972 0.1027 0.2309 0.028 Uiso 1 1 calc R
C7 C 0.36713(15) 0.2539(5) 0.3451(3) 0.0235(7) Uani 1 1 d .
C8 C 0.39895(15) 0.3950(5) 0.2554(3) 0.0221(7) Uani 1 1 d .
C9 C 0.41638(15) 0.5912(5) 0.2885(3) 0.0268(8) Uani 1 1 d .
H9 H 0.4080 0.6390 0.3681 0.032 Uiso 1 1 calc R
C10 C 0.44638(16) 0.7176(5) 0.2035(3) 0.0297(8) Uani 1 1 d .
H10 H 0.4573 0.8508 0.2261 0.036 Uiso 1 1 calc R
C11 C 0.46017(16) 0.6483(5) 0.0861(3) 0.0309(8) Uani 1 1 d .
H11 H 0.4814 0.7326 0.0304 0.037 Uiso 1 1 calc R
C12 C 0.09638(17) 0.1636(5) 0.2445(3) 0.0280(8) Uani 1 1 d .
H12 H 0.0774 0.0481 0.2102 0.034 Uiso 1 1 calc R
C13 C 0.16029(17) 0.1646(4) 0.2659(3) 0.0243(7) Uani 1 1 d .
H13 H 0.1843 0.0511 0.2434 0.029 Uiso 1 1 calc R
C14 C 0.27896(14) 0.3759(5) 0.4853(3) 0.0226(7) Uani 1 1 d .
H14 H 0.2740 0.5190 0.5118 0.027 Uiso 1 1 calc R
C15 C 0.34864(16) 0.3105(5) 0.4817(3) 0.0262(8) Uani 1 1 d .
H15 H 0.3785 0.3958 0.5281 0.031 Uiso 1 1 calc R
C16 C 0.35871(16) 0.0699(5) 0.4883(3) 0.0261(8) Uani 1 1 d .
H16 H 0.3700 0.0073 0.5679 0.031 Uiso 1 1 calc R
C17 C 0.30009(16) -0.0041(4) 0.4214(3) 0.0247(8) Uani 1 1 d .
H17 H 0.3056 -0.1438 0.3894 0.030 Uiso 1 1 calc R
C18 C 0.24349(17) 0.0094(4) 0.5100(3) 0.0255(8) Uani 1 1 d .
H18A H 0.2475 -0.0931 0.5747 0.031 Uiso 1 1 calc R
H18B H 0.2048 -0.0172 0.4648 0.031 Uiso 1 1 calc R
C19 C 0.24112(17) 0.2261(5) 0.5681(3) 0.0266(8) Uani 1 1 d .
H19A H 0.2591 0.2229 0.6508 0.032 Uiso 1 1 calc R
H19B H 0.1978 0.2719 0.5746 0.032 Uiso 1 1 calc R
C20 C 0.41195(16) 0.3277(5) 0.1355(3) 0.0271(8) Uani 1 1 d .
H20 H 0.4000 0.1962 0.1115 0.033 Uiso 1 1 calc R
C100 C 0.44237(18) 0.4536(5) 0.0516(3) 0.0320(9) Uani 1 1 d .
H100 H 0.4508 0.4066 -0.0281 0.038 Uiso 1 1 calc R

loop_
_atom_site_aniso_label
_atom_site_aniso_U_11
_atom_site_aniso_U_22
_atom_site_aniso_U_33
_atom_site_aniso_U_23
_atom_site_aniso_U_13
_atom_site_aniso_U_12
O1 0.0275(13) 0.0209(12) 0.0339(11) 0.0025(10) -0.0008(11) 0.0060(11)
C1 0.0240(19) 0.039(2) 0.0323(16) -0.0012(17) -0.0007(16) -0.0016(17)
C2 0.029(2) 0.0219(18) 0.0387(18) -0.0027(15) 0.0011(17) 0.0009(16)
C3 0.035(2) 0.0152(16) 0.0301(17) -0.0026(14) 0.0011(16) -0.0017(16)
C4 0.031(2) 0.0154(16) 0.0209(14) 0.0027(13) 0.0010(14) -0.0035(15)
C5 0.030(2) 0.0075(14) 0.0237(14) 0.0019(13) 0.0048(14) -0.0028(14)
C6 0.031(2) 0.0202(16) 0.0194(14) -0.0025(13) 0.0002(14) 0.0015(15)
C7 0.0256(19) 0.0180(15) 0.0268(15) 0.0052(14) -0.0021(14) 0.0033(14)
C8 0.0212(18) 0.0204(16) 0.0247(15) 0.0005(13) -0.0024(14) 0.0031(15)
C9 0.027(2) 0.0222(17) 0.0311(16) -0.0039(15) -0.0019(16) 0.0005(16)
C10 0.029(2) 0.0175(17) 0.0424(19) 0.0016(15) -0.0026(17) -0.0034(16)
C11 0.031(2) 0.029(2) 0.0326(17) 0.0087(15) 0.0025(17) -0.0029(17)
C12 0.035(2) 0.0192(18) 0.0301(16) -0.0014(14) -0.0005(15) -0.0058(15)
C13 0.034(2) 0.0150(16) 0.0235(14) -0.0009(13) 0.0010(15) 0.0002(14)
C14 0.031(2) 0.0100(15) 0.0267(15) -0.0047(13) -0.0001(15) 0.0007(14)
C15 0.029(2) 0.0206(17) 0.0293(16) -0.0008(14) -0.0020(15) -0.0051(15)
C16 0.038(2) 0.0162(17) 0.0240(15) 0.0031(14) -0.0001(16) 0.0026(15)
C17 0.036(2) 0.0081(15) 0.0304(16) -0.0005(13) 0.0015(14) 0.0014(17)
C18 0.042(2) 0.0091(14) 0.0249(14) 0.0039(13) 0.0017(16) 0.0021(16)
C19 0.037(2) 0.0251(17) 0.0176(13) 0.0002(12) -0.0015(15) -0.0003(16)
C20 0.038(2) 0.0173(17) 0.0259(16) -0.0036(14) 0.0009(15) -0.0033(15)
C100 0.044(3) 0.031(2) 0.0219(15) -0.0017(15) 0.0037(16) 0.0038(18)

loop_
_atom_type_symbol
_atom_type_description
_atom_type_scat_dispersion_real
_atom_type_scat_dispersion_imag
_atom_type_scat_source
C C 0.0033 0.0016 'International Tables Vol C Tables 4.2.6.8 and 6.1.1.4'
H H 0.0000 0.0000 'International Tables Vol C Tables 4.2.6.8 and 6.1.1.4'
O O 0.0106 0.0060 'International Tables Vol C Tables 4.2.6.8 and 6.1.1.4'

loop_
_geom_angle_atom_site_label_1
_geom_angle_atom_site_label_2
_geom_angle_atom_site_label_3
_geom_angle
C16 O1 C7 83.75(19)
C2 C1 C12 119.3(3)
C2 C1 H1 120.4
C12 C1 H1 120.4
C3 C2 C1 120.5(3)
C3 C2 H2 119.7
C1 C2 H2 119.7
C2 C3 C4 121.8(3)
C2 C3 H3 119.1
C4 C3 H3 119.1
C3 C4 C13 117.2(3)
C3 C4 C5 119.4(3)
C13 C4 C5 123.4(3)
C4 C5 C6 119.8(2)
C4 C5 C14 116.5(2)
C6 C5 C14 99.0(2)
C4 C5 H5 106.9
C6 C5 H5 106.9
C14 C5 H5 106.9
C7 C6 C5 99.1(2)
C7 C6 C17 98.1(2)
C5 C6 C17 110.6(2)
C7 C6 H6 115.6
C5 C6 H6 115.6
C17 C6 H6 115.6
O1 C7 C8 115.0(2)
O1 C7 C6 105.7(2)
C8 C7 C6 121.0(2)
O1 C7 C15 90.3(2)
C8 C7 C15 125.2(3)
C6 C7 C15 93.9(2)
C9 C8 C20 118.6(3)
C9 C8 C7 121.5(3)
C20 C8 C7 119.8(3)
C8 C9 C10 120.1(3)
C8 C9 H9 119.9
C10 C9 H9 119.9
C11 C10 C9 120.8(3)
C11 C10 H10 119.6
C9 C10 H10 119.6
C100 C11 C10 119.5(3)
C100 C11 H11 120.2
C10 C11 H11 120.2
C13 C12 C1 120.3(3)
C13 C12 H12 119.9
C1 C12 H12 119.9
C12 C13 C4 120.9(3)
C12 C13 H13 119.5
C4 C13 H13 119.5
C15 C14 C19 109.8(3)
C15 C14 C5 101.4(2)
C19 C14 C5 109.3(2)
C15 C14 H14 112.0
C19 C14 H14 112.0
C5 C14 H14 112.0
C14 C15 C7 109.2(3)
C14 C15 C16 113.7(3)
C7 C15 C16 77.1(2)
C14 C15 H15 116.8
C7 C15 H15 116.8
C16 C15 H15 116.8
O1 C16 C17 104.2(2)
O1 C16 C15 90.2(2)
C17 C16 C15 100.5(2)
O1 C16 H16 119.0
C17 C16 H16 119.0
C15 C16 H16 119.0
C16 C17 C18 109.1(3)
C16 C17 C6 96.6(2)
C18 C17 C6 116.0(3)
C16 C17 H17 111.4
C18 C17 H17 111.4
C6 C17 H17 111.4
C17 C18 C19 109.3(2)
C17 C18 H18A 109.8
C19 C18 H18A 109.8
C17 C18 H18B 109.8
C19 C18 H18B 109.8
H18A C18 H18B 108.3
C18 C19 C14 108.9(2)
C18 C19 H19A 109.9
C14 C19 H19A 109.9
C18 C19 H19B 109.9
C14 C19 H19B 109.9
H19A C19 H19B 108.3
C100 C20 C8 120.9(3)
C100 C20 H20 119.5
C8 C20 H20 119.5
C11 C100 C20 120.0(3)
C11 C100 H100 120.0
C20 C100 H100 120.0

loop_
_geom_bond_atom_site_label_1
_geom_bond_atom_site_label_2
_geom_bond_distance
O1 C16 1.464(4)
O1 C7 1.476(4)
C1 C2 1.374(4)
C1 C12 1.392(4)
C1 H1 0.9300
C2 C3 1.367(4)
C2 H2 0.9300
C3 C4 1.395(4)
C3 H3 0.9300
C4 C13 1.405(4)
C4 C5 1.502(5)
C5 C6 1.557(4)
C5 C14 1.563(4)
C5 H5 0.9800
C6 C7 1.554(5)
C6 C17 1.558(4)
C6 H6 0.9800
C7 C8 1.495(4)
C7 C15 1.569(4)
C8 C9 1.378(4)
C8 C20 1.393(4)
C9 C10 1.388(4)
C9 H9 0.9300
C10 C11 1.376(4)
C10 H10 0.9300
C11 C100 1.374(4)
C11 H11 0.9300
C12 C13 1.376(5)
C12 H12 0.9300
C13 H13 0.9300
C14 C15 1.540(4)
C14 C19 1.548(4)
C14 H14 0.9800
C15 C16 1.582(4)
C15 H15 0.9800
C16 C17 1.517(5)
C16 H16 0.9800
C17 C18 1.537(5)
C17 H17 0.9800
C18 C19 1.545(4)
C18 H18A 0.9700
C18 H18B 0.9700
C19 H19A 0.9700
C19 H19B 0.9700
C20 C100 1.381(4)
C20 H20 0.9300
C100 H100 0.9300
